data_4304718
loop_
_publ_author_name
'Sougandi Ilango'
'Balamurugan Vidjayacoumar'
'Sandro Gambarotta'
'Serge I. Gorelsky'

_publ_section_title
;
Low-Valent Vanadium Complexes of a Pyrrolide-Based Ligand. Electronic
Structure of a Dimeric V(I) Complex with a Short and Weak Metal-Metal Bond
;
_journal_name_full 'Inorganic Chemistry'
_journal_page_first 3265
_journal_page_last 3273
_journal_paper_doi 10.1021/ic702280g
_journal_volume 47
_journal_year 2008
_chemical_formula_sum 'C32 H46 N2 O3 V'
_chemical_formula_weight 557.65
_chemical_name_systematic
; 
 ? 
;
_space_group_IT_number 4
_symmetry_cell_setting monoclinic
_symmetry_space_group_name_Hall 'P 2yb'
_symmetry_space_group_name_H-M 'P 1 21 1'
_atom_sites_solution_hydrogens geom
_atom_sites_solution_primary direct
_atom_sites_solution_secondary difmap
_audit_creation_method SHELXL-97
_cell_angle_alpha 90.00
_cell_angle_beta 110.400(9)
_cell_angle_gamma 90.00
_cell_formula_units_Z 2
_cell_length_a 10.575(5)
_cell_length_b 12.891(7)
_cell_length_c 11.341(6)
_cell_measurement_reflns_used 217
_cell_measurement_temperature 203(2)
_cell_measurement_theta_max 24.82
_cell_measurement_theta_min 2.27
_cell_volume 1449.1(13)
_computing_cell_refinement 'SMART, Bruker (2000)'
_computing_data_collection 'SMART, Bruker (2000)'
_computing_data_reduction 'XPREP, Bruker (2000)'
_computing_molecular_graphics 'SHELXTL, Bruker (2000)'
_computing_publication_material 'SHELXTL, Bruker (2000)'
_computing_structure_refinement 'SHELXL-97 (Sheldrick, 1997)'
_computing_structure_solution 'SHELXS-97 (Sheldrick, 1990)'
_diffrn_ambient_temperature 203(2)
_diffrn_measured_fraction_theta_full 0.982
_diffrn_measured_fraction_theta_max 0.982
_diffrn_measurement_device_type 'CCD area detector'
_diffrn_measurement_method 'phi and omega scans'
_diffrn_radiation_monochromator graphite
_diffrn_radiation_source 'fine-focus sealed tube'
_diffrn_radiation_type MoK\a
_diffrn_radiation_wavelength 0.71073
_diffrn_reflns_av_R_equivalents 0.0354
_diffrn_reflns_av_sigmaI/netI 0.0551
_diffrn_reflns_limit_h_max 12
_diffrn_reflns_limit_h_min -12
_diffrn_reflns_limit_k_max 15
_diffrn_reflns_limit_k_min -15
_diffrn_reflns_limit_l_max 13
_diffrn_reflns_limit_l_min -13
_diffrn_reflns_number 10504
_diffrn_reflns_theta_full 24.82
_diffrn_reflns_theta_max 24.82
_diffrn_reflns_theta_min 2.27
_diffrn_standards_decay_% <1
_exptl_absorpt_coefficient_mu 0.377
_exptl_absorpt_correction_T_max 0.9456
_exptl_absorpt_correction_T_min 0.9284
_exptl_absorpt_correction_type multi-scan
_exptl_absorpt_process_details 'SADABS, Bruker (2000)'
_exptl_crystal_colour brown
_exptl_crystal_density_diffrn 1.278
_exptl_crystal_density_meas ?
_exptl_crystal_density_method 'not measured'
_exptl_crystal_description block
_exptl_crystal_F_000 598
_exptl_crystal_size_max 0.20
_exptl_crystal_size_mid 0.20
_exptl_crystal_size_min 0.15
_refine_diff_density_max 0.370
_refine_diff_density_min -0.172
_refine_diff_density_rms 0.051
_refine_ls_abs_structure_details 'Flack H D (1983), Acta Cryst. A39, 876-881'
_refine_ls_abs_structure_Flack 0.00(2)
_refine_ls_extinction_method none
_refine_ls_goodness_of_fit_ref 1.003
_refine_ls_hydrogen_treatment constr
_refine_ls_matrix_type full
_refine_ls_number_parameters 343
_refine_ls_number_reflns 4881
_refine_ls_number_restraints 1
_refine_ls_restrained_S_all 1.003
_refine_ls_R_factor_all 0.0529
_refine_ls_R_factor_gt 0.0398
_refine_ls_shift/su_max 0.001
_refine_ls_shift/su_mean 0.001
_refine_ls_structure_factor_coef Fsqd
_refine_ls_weighting_details 'calc w=1/[\s^2^(Fo^2^)+(0.0522P)^2^]'
_refine_ls_weighting_scheme calc
_refine_ls_wR_factor_gt 0.0888
_refine_ls_wR_factor_ref 0.0943
_reflns_number_gt 4099
_reflns_number_total 4881
_reflns_threshold_expression >2sigma(I)
_cod_data_source_file ic702280g-file003.cif
_cod_data_source_block sg3112
_cod_depositor_comments
;
The following automatic conversions were performed:
'_symmetry_cell_setting' value 'Monoclinic' changed to 'monoclinic'
according to '/home/saulius/struct/CIF-dictionaries/cif_core.dic'
dictionary named 'cif_core.dic' version 2.4.1 from 2010-06-29.

Automatic conversion script
Id: cif_fix_enum 1527 2010-12-29 10:47:43Z saulius 

The following automatic conversions were performed:

'_exptl_crystal_density_meas' value 'n/a' was changed to '?' - the
value is perceived as not measured.

Automatic conversion script
Id: cif_fix_values 3008 2015-01-20 13:52:24Z robertas 
;
_cod_original_cell_volume 1449.0(13)
_cod_database_code 4304718

loop_
_symmetry_equiv_pos_as_xyz
'x, y, z'
'-x, y+1/2, -z'

loop_
_atom_site_label
_atom_site_type_symbol
_atom_site_fract_x
_atom_site_fract_y
_atom_site_fract_z
_atom_site_U_iso_or_equiv
_atom_site_adp_type
_atom_site_occupancy
_atom_site_symmetry_multiplicity
_atom_site_calc_flag
_atom_site_refinement_flags
_atom_site_disorder_assembly
_atom_site_disorder_group
V1 V 0.80094(4) 0.75364(4) 0.74429(4) 0.02559(13) Uani 1 1 d . . .
N1 N 0.6199(2) 0.7525(3) 0.5821(2) 0.0312(5) Uani 1 1 d . . .
N2 N 0.9915(2) 0.7564(2) 0.8995(2) 0.0298(5) Uani 1 1 d . . .
C1 C 0.4977(3) 0.7231(2) 0.5887(3) 0.0384(8) Uani 1 1 d . . .
H1A H 0.4858 0.6961 0.6612 0.046 Uiso 1 1 calc R . .
C2 C 0.3957(3) 0.7382(3) 0.4766(3) 0.0437(9) Uani 1 1 d . . .
H2A H 0.3038 0.7231 0.4580 0.052 Uiso 1 1 calc R . .
C3 C 0.4548(3) 0.7804(3) 0.3949(3) 0.0415(9) Uani 1 1 d . . .
H3A H 0.4101 0.8000 0.3107 0.050 Uiso 1 1 calc R . .
C4 C 0.5917(3) 0.7880(2) 0.4613(3) 0.0315(7) Uani 1 1 d . . .
C5 C 0.7003(3) 0.8235(3) 0.4111(3) 0.0386(8) Uani 1 1 d . . .
C6 C 0.6358(4) 0.8920(4) 0.2951(4) 0.0631(12) Uani 1 1 d . . .
H6A H 0.5963 0.9529 0.3189 0.095 Uiso 1 1 calc R . .
H6B H 0.5661 0.8532 0.2318 0.095 Uiso 1 1 calc R . .
H6C H 0.7043 0.9134 0.2612 0.095 Uiso 1 1 calc R . .
C7 C 0.7610(4) 0.7282(3) 0.3663(3) 0.0560(12) Uani 1 1 d . . .
H7A H 0.8033 0.6825 0.4372 0.084 Uiso 1 1 calc R . .
H7B H 0.8279 0.7514 0.3314 0.084 Uiso 1 1 calc R . .
H7C H 0.6898 0.6911 0.3024 0.084 Uiso 1 1 calc R . .
C8 C 0.8101(3) 0.8818(3) 0.5139(3) 0.0336(8) Uani 1 1 d . . .
C9 C 0.8034(3) 0.9880(3) 0.5278(3) 0.0414(8) Uani 1 1 d . . .
H9A H 0.7312 1.0258 0.4722 0.050 Uiso 1 1 calc R . .
C10 C 0.9033(4) 1.0391(3) 0.6239(4) 0.0474(10) Uani 1 1 d . . .
H10A H 0.8972 1.1113 0.6323 0.057 Uiso 1 1 calc R . .
C11 C 1.0108(3) 0.9866(3) 0.7068(3) 0.0395(8) Uani 1 1 d . . .
H11A H 1.0761 1.0228 0.7718 0.047 Uiso 1 1 calc R . .
C12 C 1.0230(3) 0.8805(3) 0.6949(3) 0.0323(7) Uani 1 1 d . . .
C13 C 0.9219(3) 0.8310(2) 0.5985(3) 0.0294(7) Uani 1 1 d . . .
H13A H 0.9291 0.7590 0.5895 0.035 Uiso 1 1 calc R . .
C14 C 1.1439(3) 0.8212(3) 0.7878(3) 0.0370(8) Uani 1 1 d . . .
C15 C 1.1694(4) 0.7202(3) 0.7277(3) 0.0475(10) Uani 1 1 d . . .
H15A H 1.0901 0.6762 0.7066 0.071 Uiso 1 1 calc R . .
H15B H 1.2461 0.6842 0.7865 0.071 Uiso 1 1 calc R . .
H15C H 1.1881 0.7363 0.6518 0.071 Uiso 1 1 calc R . .
C16 C 1.2728(3) 0.8861(3) 0.8171(4) 0.0530(10) Uani 1 1 d . . .
H16A H 1.2617 0.9513 0.8551 0.079 Uiso 1 1 calc R . .
H16B H 1.2897 0.8998 0.7398 0.079 Uiso 1 1 calc R . .
H16C H 1.3484 0.8484 0.8749 0.079 Uiso 1 1 calc R . .
C17 C 1.1135(3) 0.7967(2) 0.9056(3) 0.0297(7) Uani 1 1 d . . .
C18 C 1.1996(3) 0.8030(3) 1.0294(3) 0.0366(8) Uani 1 1 d . . .
H18A H 1.2880 0.8293 1.0583 0.044 Uiso 1 1 calc R . .
C19 C 1.1295(3) 0.7625(3) 1.1031(3) 0.0377(7) Uani 1 1 d . . .
H19A H 1.1619 0.7550 1.1910 0.045 Uiso 1 1 calc R . .
C20 C 1.0042(3) 0.7360(3) 1.0215(3) 0.0352(8) Uani 1 1 d . . .
H20A H 0.9355 0.7074 1.0462 0.042 Uiso 1 1 calc R . .
O1 O 0.8393(2) 0.59324(16) 0.6997(2) 0.0377(6) Uani 1 1 d . . .
C21 C 0.7571(4) 0.5270(3) 0.5990(4) 0.0555(11) Uani 1 1 d . . .
H21A H 0.7040 0.5681 0.5258 0.067 Uiso 1 1 calc R . .
H21B H 0.6959 0.4846 0.6268 0.067 Uiso 1 1 calc R . .
C22 C 0.8590(6) 0.4600(3) 0.5684(6) 0.0819(17) Uani 1 1 d . . .
H22A H 0.8866 0.4923 0.5030 0.098 Uiso 1 1 calc R . .
H22B H 0.8214 0.3912 0.5395 0.098 Uiso 1 1 calc R . .
C23 C 0.9778(5) 0.4522(3) 0.6917(5) 0.0677(13) Uani 1 1 d . . .
H23A H 0.9890 0.3808 0.7236 0.081 Uiso 1 1 calc R . .
H23B H 1.0615 0.4745 0.6807 0.081 Uiso 1 1 calc R . .
C24 C 0.9416(4) 0.5238(3) 0.7802(4) 0.0497(10) Uani 1 1 d . . .
H24A H 0.9059 0.4844 0.8356 0.060 Uiso 1 1 calc R . .
H24B H 1.0209 0.5629 0.8321 0.060 Uiso 1 1 calc R . .
O2 O 0.7481(2) 0.90530(16) 0.7958(2) 0.0332(5) Uani 1 1 d . . .
C25 C 0.6253(4) 0.9620(3) 0.7294(4) 0.0508(10) Uani 1 1 d . . .
H25A H 0.5486 0.9143 0.6988 0.061 Uiso 1 1 calc R . .
H25B H 0.6343 0.9991 0.6573 0.061 Uiso 1 1 calc R . .
C26 C 0.6047(4) 1.0367(3) 0.8213(4) 0.0613(11) Uani 1 1 d . . .
H26A H 0.5191 1.0226 0.8336 0.074 Uiso 1 1 calc R . .
H26B H 0.6026 1.1080 0.7905 0.074 Uiso 1 1 calc R . .
C27 C 0.7209(4) 1.0229(3) 0.9429(4) 0.0488(10) Uani 1 1 d . . .
H27A H 0.7550 1.0900 0.9813 0.059 Uiso 1 1 calc R . .
H27B H 0.6942 0.9813 1.0027 0.059 Uiso 1 1 calc R . .
C28 C 0.8249(4) 0.9670(3) 0.9035(3) 0.0435(9) Uani 1 1 d . . .
H28A H 0.8828 1.0166 0.8807 0.052 Uiso 1 1 calc R . .
H28B H 0.8816 0.9227 0.9717 0.052 Uiso 1 1 calc R . .
O3 O 0.7007(2) 0.68764(16) 0.8649(2) 0.0331(5) Uani 1 1 d . . .
C29 C 0.6636(3) 0.5796(2) 0.8692(3) 0.0386(8) Uani 1 1 d . . .
H29A H 0.7399 0.5398 0.9252 0.046 Uiso 1 1 calc R . .
H29B H 0.6351 0.5486 0.7851 0.046 Uiso 1 1 calc R . .
C30 C 0.5486(3) 0.5804(3) 0.9187(3) 0.0364(8) Uani 1 1 d . . .
H30A H 0.4621 0.5927 0.8511 0.044 Uiso 1 1 calc R . .
H30B H 0.5438 0.5152 0.9613 0.044 Uiso 1 1 calc R . .
C31 C 0.5859(4) 0.6695(3) 1.0095(3) 0.0416(8) Uani 1 1 d . . .
H31A H 0.6531 0.6486 1.0901 0.050 Uiso 1 1 calc R . .
H31C H 0.5065 0.6973 1.0242 0.050 Uiso 1 1 calc R . .
C32 C 0.6437(3) 0.7477(3) 0.9431(3) 0.0377(7) Uani 1 1 d . . .
H32C H 0.5729 0.7942 0.8912 0.045 Uiso 1 1 calc R . .
H32A H 0.7138 0.7894 1.0043 0.045 Uiso 1 1 calc R . .

loop_
_atom_site_aniso_label
_atom_site_aniso_U_11
_atom_site_aniso_U_22
_atom_site_aniso_U_33
_atom_site_aniso_U_23
_atom_site_aniso_U_13
_atom_site_aniso_U_12
V1 0.0219(2) 0.0297(2) 0.0243(3) -0.0006(2) 0.00700(18) 0.0004(2)
N1 0.0256(11) 0.0376(13) 0.0286(13) 0.0022(16) 0.0071(10) 0.0003(15)
N2 0.0262(11) 0.0334(13) 0.0274(13) 0.0028(15) 0.0064(10) 0.0060(15)
C1 0.0289(16) 0.047(2) 0.039(2) -0.0011(15) 0.0104(15) -0.0061(14)
C2 0.0245(15) 0.051(2) 0.048(2) -0.0004(19) 0.0040(15) -0.0077(16)
C3 0.0302(16) 0.051(3) 0.0321(19) 0.0044(16) -0.0035(14) -0.0052(14)
C4 0.0305(16) 0.0321(18) 0.0290(19) -0.0019(13) 0.0069(14) 0.0030(12)
C5 0.0348(18) 0.051(2) 0.0252(19) 0.0055(16) 0.0048(15) -0.0007(16)
C6 0.046(2) 0.099(3) 0.037(2) 0.017(2) 0.0038(18) -0.021(2)
C7 0.049(2) 0.080(3) 0.039(2) -0.018(2) 0.0155(18) -0.007(2)
C8 0.0289(16) 0.043(2) 0.0321(19) 0.0060(16) 0.0149(15) -0.0034(14)
C9 0.0392(19) 0.043(2) 0.040(2) 0.0138(17) 0.0116(17) 0.0091(16)
C10 0.053(2) 0.035(2) 0.053(3) 0.0004(18) 0.017(2) 0.0010(17)
C11 0.0322(18) 0.041(2) 0.042(2) -0.0024(16) 0.0086(16) -0.0054(15)
C12 0.0236(15) 0.0414(18) 0.0325(19) 0.0029(15) 0.0106(14) 0.0000(14)
C13 0.0273(16) 0.0316(16) 0.0290(18) 0.0046(14) 0.0097(14) 0.0003(13)
C14 0.0225(15) 0.047(2) 0.039(2) 0.0076(17) 0.0083(15) 0.0016(15)
C15 0.0421(19) 0.058(3) 0.043(2) 0.0073(17) 0.0165(17) 0.0174(16)
C16 0.0258(17) 0.071(3) 0.058(3) 0.011(2) 0.0086(17) -0.0067(17)
C17 0.0240(15) 0.0277(15) 0.0327(19) 0.0011(14) 0.0038(14) 0.0042(12)
C18 0.0242(15) 0.0412(18) 0.036(2) -0.0001(16) -0.0006(15) -0.0022(14)
C19 0.0405(16) 0.0383(19) 0.0258(17) 0.0010(18) 0.0009(13) 0.0062(18)
C20 0.0359(16) 0.040(2) 0.0307(18) 0.0010(16) 0.0125(14) 0.0028(15)
O1 0.0410(13) 0.0326(12) 0.0416(14) -0.0066(11) 0.0168(11) -0.0002(10)
C21 0.072(3) 0.050(2) 0.053(3) -0.018(2) 0.032(2) -0.011(2)
C22 0.122(5) 0.049(3) 0.114(5) -0.028(3) 0.089(4) -0.008(3)
C23 0.086(3) 0.043(2) 0.099(4) 0.006(3) 0.063(3) 0.015(2)
C24 0.051(2) 0.040(2) 0.070(3) 0.0135(19) 0.035(2) 0.0125(17)
O2 0.0313(11) 0.0302(12) 0.0369(14) -0.0045(10) 0.0106(10) 0.0038(9)
C25 0.051(2) 0.051(2) 0.054(3) 0.008(2) 0.0229(19) 0.0222(19)
C26 0.058(3) 0.046(2) 0.083(3) -0.011(2) 0.029(2) 0.008(2)
C27 0.064(2) 0.0341(19) 0.058(3) -0.0104(18) 0.034(2) -0.0027(17)
C28 0.045(2) 0.042(2) 0.040(2) -0.0110(17) 0.0113(17) -0.0023(16)
O3 0.0322(12) 0.0372(13) 0.0335(13) -0.0034(11) 0.0161(10) -0.0026(10)
C29 0.0406(19) 0.0336(19) 0.043(2) 0.0005(16) 0.0166(17) -0.0026(15)
C30 0.0379(18) 0.0400(19) 0.032(2) 0.0020(15) 0.0127(15) -0.0029(15)
C31 0.047(2) 0.047(2) 0.037(2) -0.0017(17) 0.0224(18) -0.0009(17)
C32 0.0411(16) 0.0347(16) 0.0437(18) -0.0059(19) 0.0226(14) -0.0007(18)

loop_
_atom_type_symbol
_atom_type_description
_atom_type_scat_dispersion_real
_atom_type_scat_dispersion_imag
_atom_type_scat_source
C C 0.0033 0.0016 'International Tables Vol C Tables 4.2.6.8 and 6.1.1.4'
H H 0.0000 0.0000 'International Tables Vol C Tables 4.2.6.8 and 6.1.1.4'
N N 0.0061 0.0033 'International Tables Vol C Tables 4.2.6.8 and 6.1.1.4'
O O 0.0106 0.0060 'International Tables Vol C Tables 4.2.6.8 and 6.1.1.4'
V V 0.3005 0.5294 'International Tables Vol C Tables 4.2.6.8 and 6.1.1.4'

loop_
_geom_angle_atom_site_label_1
_geom_angle_atom_site_label_2
_geom_angle_atom_site_label_3
_geom_angle
_geom_angle_site_symmetry_1
_geom_angle_site_symmetry_3
_geom_angle_publ_flag
N1 V1 N2 176.06(9) . . ?
N1 V1 O2 90.02(10) . . ?
N2 V1 O2 91.17(10) . . ?
N1 V1 O3 92.97(9) . . ?
N2 V1 O3 90.84(9) . . ?
O2 V1 O3 87.46(8) . . ?
N1 V1 O1 88.72(11) . . ?
N2 V1 O1 90.47(10) . . ?
O2 V1 O1 174.17(8) . . ?
O3 V1 O1 86.92(8) . . ?
C1 N1 C4 105.3(2) . . ?
C1 N1 V1 122.1(2) . . ?
C4 N1 V1 132.21(19) . . ?
C17 N2 C20 105.3(2) . . ?
C17 N2 V1 129.8(2) . . ?
C20 N2 V1 123.64(19) . . ?
C2 C1 N1 111.3(3) . . ?
C1 C2 C3 106.4(3) . . ?
C4 C3 C2 106.9(3) . . ?
N1 C4 C3 110.0(3) . . ?
N1 C4 C5 122.9(3) . . ?
C3 C4 C5 126.9(3) . . ?
C8 C5 C4 109.5(3) . . ?
C8 C5 C6 111.4(3) . . ?
C4 C5 C6 109.1(3) . . ?
C8 C5 C7 110.4(3) . . ?
C4 C5 C7 109.7(3) . . ?
C6 C5 C7 106.7(3) . . ?
C9 C8 C13 116.7(3) . . ?
C9 C8 C5 121.3(3) . . ?
C13 C8 C5 122.0(3) . . ?
C8 C9 C10 120.2(3) . . ?
C9 C10 C11 121.6(3) . . ?
C12 C11 C10 120.2(3) . . ?
C11 C12 C13 117.2(3) . . ?
C11 C12 C14 120.3(3) . . ?
C13 C12 C14 122.4(3) . . ?
C12 C13 C8 124.1(3) . . ?
C17 C14 C16 111.7(3) . . ?
C17 C14 C15 109.9(3) . . ?
C16 C14 C15 106.2(3) . . ?
C17 C14 C12 109.0(2) . . ?
C16 C14 C12 109.8(3) . . ?
C15 C14 C12 110.3(3) . . ?
N2 C17 C18 110.4(3) . . ?
N2 C17 C14 121.4(3) . . ?
C18 C17 C14 128.1(3) . . ?
C19 C18 C17 106.6(3) . . ?
C20 C19 C18 106.2(3) . . ?
N2 C20 C19 111.4(3) . . ?
C21 O1 C24 104.0(3) . . ?
C21 O1 V1 128.9(2) . . ?
C24 O1 V1 126.2(2) . . ?
O1 C21 C22 103.8(4) . . ?
C21 C22 C23 104.6(4) . . ?
C24 C23 C22 104.5(3) . . ?
O1 C24 C23 105.4(3) . . ?
C28 O2 C25 107.4(2) . . ?
C28 O2 V1 126.98(19) . . ?
C25 O2 V1 125.6(2) . . ?
O2 C25 C26 106.6(3) . . ?
C25 C26 C27 107.0(3) . . ?
C28 C27 C26 103.5(3) . . ?
O2 C28 C27 105.1(3) . . ?
C29 O3 C32 108.3(2) . . ?
C29 O3 V1 126.41(18) . . ?
C32 O3 V1 124.83(19) . . ?
O3 C29 C30 105.6(2) . . ?
C31 C30 C29 102.0(3) . . ?
C30 C31 C32 103.0(3) . . ?
O3 C32 C31 105.9(3) . . ?

loop_
_geom_bond_atom_site_label_1
_geom_bond_atom_site_label_2
_geom_bond_distance
_geom_bond_site_symmetry_2
_geom_bond_publ_flag
V1 N1 2.143(2) . ?
V1 N2 2.165(2) . ?
V1 O2 2.168(2) . ?
V1 O3 2.174(2) . ?
V1 O1 2.200(2) . ?
N1 C1 1.374(4) . ?
N1 C4 1.375(4) . ?
N2 C17 1.370(4) . ?
N2 C20 1.368(4) . ?
C1 C2 1.365(5) . ?
C2 C3 1.396(5) . ?
C3 C4 1.383(4) . ?
C4 C5 1.520(4) . ?
C5 C8 1.526(5) . ?
C5 C6 1.533(5) . ?
C5 C7 1.551(5) . ?
C8 C9 1.383(5) . ?
C8 C13 1.398(4) . ?
C9 C10 1.391(5) . ?
C10 C11 1.374(5) . ?
C11 C12 1.385(5) . ?
C12 C13 1.389(4) . ?
C12 C14 1.546(4) . ?
C14 C17 1.512(5) . ?
C14 C16 1.535(5) . ?
C14 C15 1.537(5) . ?
C17 C18 1.385(4) . ?
C18 C19 1.396(5) . ?
C19 C20 1.369(4) . ?
O1 C21 1.448(4) . ?
O1 C24 1.455(4) . ?
C21 C22 1.512(6) . ?
C22 C23 1.523(7) . ?
C23 C24 1.508(6) . ?
O2 C28 1.447(4) . ?
O2 C25 1.451(4) . ?
C25 C26 1.490(5) . ?
C26 C27 1.504(6) . ?
C27 C28 1.507(5) . ?
O3 C29 1.453(4) . ?
O3 C32 1.457(4) . ?
C29 C30 1.506(5) . ?
C30 C31 1.500(5) . ?
C31 C32 1.508(5) . ?

loop_
_geom_torsion_atom_site_label_1
_geom_torsion_atom_site_label_2
_geom_torsion_atom_site_label_3
_geom_torsion_atom_site_label_4
_geom_torsion
_geom_torsion_site_symmetry_1
_geom_torsion_site_symmetry_2
_geom_torsion_site_symmetry_3
_geom_torsion_site_symmetry_4
_geom_torsion_publ_flag
N2 V1 N1 C1 169.3(19) . . . . ?
O2 V1 N1 C1 -83.1(3) . . . . ?
O3 V1 N1 C1 4.4(3) . . . . ?
O1 V1 N1 C1 91.2(3) . . . . ?
N2 V1 N1 C4 -19(2) . . . . ?
O2 V1 N1 C4 88.5(3) . . . . ?
O3 V1 N1 C4 176.0(3) . . . . ?
O1 V1 N1 C4 -97.2(3) . . . . ?
N1 V1 N2 C17 21(2) . . . . ?
O2 V1 N2 C17 -86.9(3) . . . . ?
O3 V1 N2 C17 -174.4(3) . . . . ?
O1 V1 N2 C17 98.7(3) . . . . ?
N1 V1 N2 C20 -174.0(19) . . . . ?
O2 V1 N2 C20 78.4(3) . . . . ?
O3 V1 N2 C20 -9.0(3) . . . . ?
O1 V1 N2 C20 -96.0(3) . . . . ?
C4 N1 C1 C2 0.6(4) . . . . ?
V1 N1 C1 C2 174.2(2) . . . . ?
N1 C1 C2 C3 -0.8(4) . . . . ?
C1 C2 C3 C4 0.7(4) . . . . ?
C1 N1 C4 C3 -0.1(4) . . . . ?
V1 N1 C4 C3 -172.8(2) . . . . ?
C1 N1 C4 C5 -176.8(3) . . . . ?
V1 N1 C4 C5 10.6(5) . . . . ?
C2 C3 C4 N1 -0.4(4) . . . . ?
C2 C3 C4 C5 176.1(3) . . . . ?
N1 C4 C5 C8 -38.1(4) . . . . ?
C3 C4 C5 C8 145.9(3) . . . . ?
N1 C4 C5 C6 -160.2(3) . . . . ?
C3 C4 C5 C6 23.7(5) . . . . ?
N1 C4 C5 C7 83.3(4) . . . . ?
C3 C4 C5 C7 -92.8(4) . . . . ?
C4 C5 C8 C9 -90.4(4) . . . . ?
C6 C5 C8 C9 30.3(4) . . . . ?
C7 C5 C8 C9 148.6(3) . . . . ?
C4 C5 C8 C13 89.6(3) . . . . ?
C6 C5 C8 C13 -149.7(3) . . . . ?
C7 C5 C8 C13 -31.4(4) . . . . ?
C13 C8 C9 C10 -1.3(5) . . . . ?
C5 C8 C9 C10 178.7(3) . . . . ?
C8 C9 C10 C11 0.2(5) . . . . ?
C9 C10 C11 C12 1.1(5) . . . . ?
C10 C11 C12 C13 -1.2(5) . . . . ?
C10 C11 C12 C14 179.9(3) . . . . ?
C11 C12 C13 C8 0.0(4) . . . . ?
C14 C12 C13 C8 179.0(3) . . . . ?
C9 C8 C13 C12 1.2(4) . . . . ?
C5 C8 C13 C12 -178.8(3) . . . . ?
C11 C12 C14 C17 82.9(4) . . . . ?
C13 C12 C14 C17 -96.0(3) . . . . ?
C11 C12 C14 C16 -39.7(4) . . . . ?
C13 C12 C14 C16 141.4(3) . . . . ?
C11 C12 C14 C15 -156.3(3) . . . . ?
C13 C12 C14 C15 24.8(4) . . . . ?
C20 N2 C17 C18 -1.1(4) . . . . ?
V1 N2 C17 C18 166.3(2) . . . . ?
C20 N2 C17 C14 174.9(3) . . . . ?
V1 N2 C17 C14 -17.8(5) . . . . ?
C16 C14 C17 N2 167.8(3) . . . . ?
C15 C14 C17 N2 -74.7(4) . . . . ?
C12 C14 C17 N2 46.4(4) . . . . ?
C16 C14 C17 C18 -17.0(5) . . . . ?
C15 C14 C17 C18 100.5(4) . . . . ?
C12 C14 C17 C18 -138.4(3) . . . . ?
N2 C17 C18 C19 1.5(4) . . . . ?
C14 C17 C18 C19 -174.1(3) . . . . ?
C17 C18 C19 C20 -1.3(4) . . . . ?
C17 N2 C20 C19 0.2(4) . . . . ?
V1 N2 C20 C19 -168.2(2) . . . . ?
C18 C19 C20 N2 0.7(4) . . . . ?
N1 V1 O1 C21 -2.4(3) . . . . ?
N2 V1 O1 C21 -178.5(3) . . . . ?
O2 V1 O1 C21 75.2(10) . . . . ?
O3 V1 O1 C21 90.6(3) . . . . ?
N1 V1 O1 C24 -169.7(2) . . . . ?
N2 V1 O1 C24 14.1(2) . . . . ?
O2 V1 O1 C24 -92.2(9) . . . . ?
O3 V1 O1 C24 -76.7(2) . . . . ?
C24 O1 C21 C22 -42.2(4) . . . . ?
V1 O1 C21 C22 148.3(3) . . . . ?
O1 C21 C22 C23 29.1(4) . . . . ?
C21 C22 C23 C24 -5.6(5) . . . . ?
C21 O1 C24 C23 38.9(4) . . . . ?
V1 O1 C24 C23 -151.2(2) . . . . ?
C22 C23 C24 O1 -19.8(4) . . . . ?
N1 V1 O2 C28 -179.6(2) . . . . ?
N2 V1 O2 C28 -3.4(2) . . . . ?
O3 V1 O2 C28 87.4(2) . . . . ?
O1 V1 O2 C28 102.9(9) . . . . ?
N1 V1 O2 C25 2.6(2) . . . . ?
N2 V1 O2 C25 178.9(2) . . . . ?
O3 V1 O2 C25 -90.3(2) . . . . ?
O1 V1 O2 C25 -74.9(10) . . . . ?
C28 O2 C25 C26 -20.7(4) . . . . ?
V1 O2 C25 C26 157.4(2) . . . . ?
O2 C25 C26 C27 0.9(4) . . . . ?
C25 C26 C27 C28 18.1(4) . . . . ?
C25 O2 C28 C27 32.3(4) . . . . ?
V1 O2 C28 C27 -145.7(2) . . . . ?
C26 C27 C28 O2 -30.6(4) . . . . ?
N1 V1 O3 C29 77.1(2) . . . . ?
N2 V1 O3 C29 -101.9(2) . . . . ?
O2 V1 O3 C29 167.0(2) . . . . ?
O1 V1 O3 C29 -11.5(2) . . . . ?
N1 V1 O3 C32 -94.3(2) . . . . ?
N2 V1 O3 C32 86.7(2) . . . . ?
O2 V1 O3 C32 -4.4(2) . . . . ?
O1 V1 O3 C32 177.2(2) . . . . ?
C32 O3 C29 C30 17.0(3) . . . . ?
V1 O3 C29 C30 -155.5(2) . . . . ?
O3 C29 C30 C31 -34.6(3) . . . . ?
C29 C30 C31 C32 38.4(3) . . . . ?
C29 O3 C32 C31 7.5(3) . . . . ?
V1 O3 C32 C31 -179.84(19) . . . . ?
C30 C31 C32 O3 -28.9(3) . . . . ?
